data_2012380
loop_
_publ_author_name
'Linden, Anthony'
'Li, Xianfeng'
'Lee, C. Kuan'

_publ_section_title
;
 Two ethyl 2-deoxy-\a-<small>D</small>-hexo-3,7-pyranoso-3-octulosonate
 derivatives
;
_journal_issue 12
_journal_name_full 'Acta Crystallographica Section C'
_journal_page_first 1418
_journal_page_last 1420
_journal_paper_doi 10.1107/S0108270101014974
_journal_volume 57
_journal_year 2001
_chemical_formula_iupac 'C18 H26 O12'
_chemical_formula_moiety 'C18 H26 O12'
_chemical_formula_sum 'C18 H26 O12'
_chemical_formula_weight 434.39
_chemical_melting_point 384.0(10)
_chemical_name_systematic
;
ethyl 2-deoxy-4,5,6,8-tetra-O-acetyl-\a-D-gluco-3,7-pyranoso-3-octulosonate
;
_space_group_IT_number 4
_symmetry_cell_setting monoclinic
_symmetry_space_group_name_Hall 'P 2yb'
_symmetry_space_group_name_H-M 'P 1 21 1'
_atom_sites_solution_hydrogens geom
_atom_sites_solution_primary direct
_atom_sites_solution_secondary difmap
_cell_angle_alpha 90
_cell_angle_beta 106.224(12)
_cell_angle_gamma 90
_cell_formula_units_Z 2
_cell_length_a 9.3164(15)
_cell_length_b 13.038(2)
_cell_length_c 9.3130(15)
_cell_measurement_reflns_used 25
_cell_measurement_temperature 173.0(10)
_cell_measurement_theta_max 20.0
_cell_measurement_theta_min 19.0
_cell_volume 1086.2(3)
_computing_cell_refinement 'MSC/AFC Diffractometer Control Software'
_computing_data_collection
;
MSC/AFC Diffractometer Control Software (Molecular
Structure Corporation, 1991)
;
_computing_data_reduction 'TEXSAN (Molecular Structure Corporation, 1999)'
_computing_molecular_graphics 'ORTEPII (Johnson, 1976)'
_computing_publication_material 'SHELXL97 and PLATON (Spek, 2001)'
_computing_structure_refinement 'SHELXL97 (Sheldrick, 1997)'
_computing_structure_solution 'SHELXS97 (Sheldrick, 1997)'
_diffrn_ambient_temperature 173.0(10)
_diffrn_measured_fraction_theta_full 1.00
_diffrn_measured_fraction_theta_max 1.00
_diffrn_measurement_device_type 'Rigaku AFC-5R'
_diffrn_measurement_method \w/2\q
_diffrn_radiation_monochromator graphite
_diffrn_radiation_source 'Rigaku rotating anode generator'
_diffrn_radiation_type 'Mo K\a'
_diffrn_radiation_wavelength .71073
_diffrn_reflns_av_R_equivalents .024
_diffrn_reflns_av_sigmaI/netI .030
_diffrn_reflns_limit_h_max 13
_diffrn_reflns_limit_h_min 0
_diffrn_reflns_limit_k_max 18
_diffrn_reflns_limit_k_min -18
_diffrn_reflns_limit_l_max 12
_diffrn_reflns_limit_l_min -13
_diffrn_reflns_number 6676
_diffrn_reflns_theta_full 30.0
_diffrn_reflns_theta_max 30.0
_diffrn_reflns_theta_min 2.7
_diffrn_standards_decay_% 0
_diffrn_standards_interval_count 150
_diffrn_standards_number 3
_exptl_absorpt_coefficient_mu .113
_exptl_absorpt_correction_type none
_exptl_crystal_colour colourless
_exptl_crystal_density_diffrn 1.328
_exptl_crystal_density_method 'not measured'
_exptl_crystal_description prism
_exptl_crystal_F_000 460
_exptl_crystal_size_max .46
_exptl_crystal_size_mid .33
_exptl_crystal_size_min .24
_refine_diff_density_max .49
_refine_diff_density_min -.36
_refine_ls_extinction_method none
_refine_ls_goodness_of_fit_ref 1.028
_refine_ls_hydrogen_treatment mixed
_refine_ls_matrix_type full
_refine_ls_number_parameters 280
_refine_ls_number_reflns 3285
_refine_ls_number_restraints 1
_refine_ls_restrained_S_all 1.028
_refine_ls_R_factor_all .053
_refine_ls_R_factor_gt .038
_refine_ls_shift/su_max .001
_refine_ls_shift/su_mean .000
_refine_ls_structure_factor_coef Fsqd
_refine_ls_weighting_details 'w = 1/[\s^2^(Fo^2^)+(0.0554P)^2^+0.1486P] where P=(Fo^2^+2Fc^2^)/3'
_refine_ls_weighting_scheme calc
_refine_ls_wR_factor_gt .099
_refine_ls_wR_factor_ref .106
_reflns_number_gt 2717
_reflns_number_total 3285
_reflns_threshold_expression I>2\s(I)
_cod_data_source_file gg1083.cif
_cod_data_source_block I
_cod_depositor_comments
;
The following automatic conversions were performed:

'_chemical_melting_point' value '383-385' was changed to '384.0(10)'
- the average value was taken and precision was estimated.

Automatic conversion script
Id: cif_fix_values 1646 2011-03-28 12:23:43Z adriana 

The following automatic conversions were performed:

'_chemical_melting_point' value '383-385' was changed to '384.0(10)'
- the average value was taken and precision was estimated.

Automatic conversion script
Id: cif_fix_values 1715 2011-07-08 13:25:40Z adriana 
;
_cod_original_sg_symbol_H-M 'P 21'
_cod_database_code 2012380
_cod_database_fobs_code 2012380

loop_
_symmetry_equiv_pos_as_xyz
'x, y, z'
'-x, y+1/2, -z'

loop_
_atom_site_label
_atom_site_fract_x
_atom_site_fract_y
_atom_site_fract_z
_atom_site_U_iso_or_equiv
_atom_site_adp_type
_atom_site_calc_flag
_atom_site_refinement_flags
_atom_site_occupancy
_atom_site_disorder_assembly
_atom_site_disorder_group
_atom_site_type_symbol
O1 .18308(19) .75187(12) .24341(18) .0297(3) Uani d . 1 . . O
H1 .224(5) .758(4) .180(4) .065(11) Uiso d . 1 . . H
O2 .27787(17) .77533(12) .55010(16) .0273(3) Uani d . 1 . . O
O3 -.00010(18) .77229(12) .60306(16) .0281(3) Uani d . 1 . . O
O4 -.24324(17) .74930(12) .31831(16) .0275(3) Uani d . 1 . . O
O5 .03963(17) .90181(11) .21439(16) .0262(3) Uani d . 1 . . O
O6 -.2115(2) .91846(13) -.04618(17) .0337(4) Uani d . 1 . . O
O7 -.2811(3) 1.08360(14) -.0632(2) .0452(5) Uani d . 1 . . O
O10 .3332(3) .85864(14) .0689(2) .0458(5) Uani d . 1 . . O
O11 .3118(2) 1.02873(13) .09877(18) .0336(4) Uani d . 1 . . O
O14 .3901(2) .91622(14) .6718(2) .0380(4) Uani d . 1 . . O
O16 -.0621(5) .6059(2) .5835(3) .0885(11) Uani d . 1 . . O
O18 -.3527(2) .82734(19) .4755(3) .0601(7) Uani d . 1 . . O
C1 .1707(2) .84948(15) .3001(2) .0242(4) Uani d . 1 . . C
C2 .1550(2) .83512(15) .4592(2) .0234(4) Uani d . 1 . . C
H2 .1502 .9033 .5068 .028 Uiso calc R 1 . . H
C3 .0154(2) .77330(16) .4528(2) .0238(4) Uani d . 1 . . C
H3 .0270 .7017 .4193 .029 Uiso calc R 1 . . H
C4 -.1224(2) .82304(16) .3478(2) .0240(4) Uani d . 1 . . C
H4 -.1502 .8868 .3934 .029 Uiso calc R 1 . . H
C5 -.0971(2) .84656(16) .1952(2) .0262(4) Uani d . 1 . . C
H5 -.0944 .7813 .1396 .031 Uiso calc R 1 . . H
C6 -.2212(3) .91510(19) .1055(2) .0322(4) Uani d . 1 . . C
H61 -.3196 .8876 .1077 .039 Uiso calc R 1 . . H
H62 -.2103 .9850 .1487 .039 Uiso calc R 1 . . H
C7 -.2465(3) 1.00845(17) -.1200(2) .0278(4) Uani d . 1 . . C
C8 -.2390(3) .99913(19) -.2782(2) .0329(5) Uani d . 1 . . C
H81 -.3369 .9782 -.3426 .049 Uiso calc R 1 . . H
H82 -.1641 .9476 -.2834 .049 Uiso calc R 1 . . H
H83 -.2112 1.0655 -.3120 .049 Uiso calc R 1 . . H
C9 .2998(2) .92219(17) .2996(2) .0286(4) Uani d . 1 . . C
H91 .2799 .9907 .3359 .034 Uiso calc R 1 . . H
H92 .3937 .8957 .3680 .034 Uiso calc R 1 . . H
C10 .3169(3) .93159(19) .1436(3) .0313(4) Uani d . 1 . . C
C12 .3143(3) 1.0458(2) -.0562(3) .0363(5) Uani d . 1 . . C
H121 .3854 .9974 -.0817 .044 Uiso calc R 1 . . H
H122 .3487 1.1165 -.0670 .044 Uiso calc R 1 . . H
C13 .1610(3) 1.0303(2) -.1613(3) .0425(6) Uani d . 1 . . C
H131 .1308 .9586 -.1569 .064 Uiso calc R 1 . . H
H132 .1626 1.0469 -.2635 .064 Uiso calc R 1 . . H
H133 .0897 1.0752 -.1320 .064 Uiso calc R 1 . . H
C14 .3826(2) .82485(19) .6598(2) .0291(4) Uani d . 1 . . C
C15 .4827(3) .7496(2) .7621(3) .0452(6) Uani d . 1 . . C
H151 .5802 .7814 .8074 .068 Uiso calc R 1 . . H
H152 .4960 .6889 .7050 .068 Uiso calc R 1 . . H
H153 .4375 .7291 .8410 .068 Uiso calc R 1 . . H
C16 -.0337(3) .6819(2) .6579(3) .0434(6) Uani d . 1 . . C
C17 -.0361(4) .6925(3) .8168(3) .0499(7) Uani d . 1 . . C
H171 -.0819 .6314 .8466 .075 Uiso calc R 1 . . H
H172 -.0944 .7533 .8270 .075 Uiso calc R 1 . . H
H173 .0664 .6998 .8811 .075 Uiso calc R 1 . . H
C18 -.3478(2) .75728(19) .3931(3) .0320(5) Uani d . 1 . . C
C19 -.4523(3) .6686(2) .3618(3) .0395(5) Uani d . 1 . . C
H191 -.5253 .6759 .4191 .059 Uiso calc R 1 . . H
H192 -.3958 .6049 .3909 .059 Uiso calc R 1 . . H
H193 -.5045 .6665 .2548 .059 Uiso calc R 1 . . H

loop_
_atom_site_aniso_label
_atom_site_aniso_U_11
_atom_site_aniso_U_22
_atom_site_aniso_U_33
_atom_site_aniso_U_12
_atom_site_aniso_U_13
_atom_site_aniso_U_23
O1 .0385(8) .0241(7) .0289(7) .0018(6) .0133(7) -.0028(6)
O2 .0271(7) .0253(7) .0275(7) .0015(6) .0042(6) .0019(6)
O3 .0337(8) .0288(8) .0231(7) -.0019(6) .0100(6) .0047(6)
O4 .0277(7) .0264(7) .0287(7) -.0019(6) .0082(6) -.0038(6)
O5 .0307(8) .0229(7) .0244(6) .0005(6) .0067(6) .0040(5)
O6 .0454(9) .0291(8) .0237(7) .0073(7) .0049(6) .0039(6)
O7 .0691(14) .0318(9) .0347(9) .0120(9) .0143(9) .0040(7)
O10 .0708(13) .0354(9) .0421(9) .0052(9) .0335(10) .0009(8)
O11 .0451(10) .0311(8) .0291(8) -.0071(7) .0176(7) .0000(6)
O14 .0384(9) .0347(9) .0371(8) -.0038(7) .0043(7) -.0066(7)
O16 .178(3) .0447(13) .0454(12) -.0422(17) .0352(17) .0026(10)
O18 .0420(11) .0660(14) .0817(15) -.0202(10) .0330(11) -.0465(13)
C1 .0294(10) .0214(9) .0229(8) .0004(7) .0091(7) .0011(7)
C2 .0269(9) .0225(9) .0204(8) .0010(8) .0060(7) .0018(7)
C3 .0274(9) .0250(9) .0190(8) -.0003(7) .0067(7) .0012(7)
C4 .0256(9) .0217(8) .0240(9) .0001(7) .0058(7) .0000(7)
C5 .0305(10) .0243(9) .0225(9) .0015(8) .0052(7) .0004(7)
C6 .0349(11) .0354(11) .0249(9) .0088(10) .0062(8) .0048(9)
C7 .0256(10) .0283(10) .0259(9) .0003(8) .0013(8) .0042(8)
C8 .0365(12) .0324(11) .0272(10) .0004(9) .0045(9) .0031(9)
C9 .0331(10) .0279(10) .0278(9) -.0057(9) .0137(8) .0000(8)
C10 .0328(11) .0340(11) .0313(10) -.0009(9) .0159(9) .0006(9)
C12 .0439(13) .0394(12) .0297(11) -.0073(11) .0169(10) .0046(9)
C13 .0480(15) .0428(14) .0371(12) -.0021(12) .0126(11) .0053(11)
C14 .0276(10) .0351(11) .0245(9) -.0012(9) .0071(8) -.0001(8)
C15 .0401(13) .0480(15) .0396(12) .0053(12) -.0021(11) .0064(12)
C16 .0573(16) .0396(13) .0325(12) -.0143(12) .0115(11) .0093(10)
C17 .0624(19) .0578(18) .0319(12) -.0058(15) .0173(12) .0142(12)
C18 .0244(10) .0359(12) .0346(10) -.0018(9) .0065(8) -.0079(9)
C19 .0302(11) .0410(13) .0497(14) -.0089(10) .0151(10) -.0116(11)

loop_
_atom_type_symbol
_atom_type_description
_atom_type_scat_dispersion_real
_atom_type_scat_dispersion_imag
_atom_type_scat_source
C C .0033 .0016
; International Tables for Crystallography (1992).
Vol. C, Tables 4.2.6.8 and 6.1.1.4
;
H H .0000 .0000
; International Tables for Crystallography (1992).
Vol. C, Tables 4.2.6.8 and 6.1.1.4
;
O O .0106 .0060
; International Tables for Crystallography (1992).
Vol. C, Tables 4.2.6.8 and 6.1.1.4
;

loop_
_geom_angle_atom_site_label_1
_geom_angle_atom_site_label_2
_geom_angle_atom_site_label_3
_geom_angle
C1 O1 H1 108(3)
C14 O2 C2 117.86(17)
C16 O3 C3 117.91(18)
C18 O4 C4 119.07(17)
C5 O5 C1 114.89(15)
C7 O6 C6 116.88(18)
C10 O11 C12 116.36(18)
O1 C1 O5 111.83(16)
O1 C1 C9 114.57(17)
O5 C1 C9 104.56(16)
O1 C1 C2 107.04(15)
O5 C1 C2 107.38(15)
C9 C1 C2 111.30(16)
O2 C2 C3 105.44(16)
O2 C2 C1 110.86(15)
C3 C2 C1 109.72(15)
O2 C2 H2 110.2
C3 C2 H2 110.2
C1 C2 H2 110.2
O3 C3 C2 106.43(15)
O3 C3 C4 109.31(16)
C2 C3 C4 111.01(16)
O3 C3 H3 110.0
C2 C3 H3 110.0
C4 C3 H3 110.0
O4 C4 C3 108.07(16)
O4 C4 C5 105.65(15)
C3 C4 C5 111.06(16)
O4 C4 H4 110.6
C3 C4 H4 110.6
C5 C4 H4 110.6
O5 C5 C6 106.71(18)
O5 C5 C4 110.29(16)
C6 C5 C4 109.73(17)
O5 C5 H5 110.0
C6 C5 H5 110.0
C4 C5 H5 110.0
O6 C6 C5 108.16(18)
O6 C6 H61 110.1
C5 C6 H61 110.1
O6 C6 H62 110.1
C5 C6 H62 110.1
H61 C6 H62 108.4
O7 C7 O6 122.8(2)
O7 C7 C8 126.2(2)
O6 C7 C8 110.98(19)
C7 C8 H81 109.5
C7 C8 H82 109.5
H81 C8 H82 109.5
C7 C8 H83 109.5
H81 C8 H83 109.5
H82 C8 H83 109.5
C10 C9 C1 110.28(18)
C10 C9 H91 109.6
C1 C9 H91 109.6
C10 C9 H92 109.6
C1 C9 H92 109.6
H91 C9 H92 108.1
O10 C10 O11 124.5(2)
O10 C10 C9 123.5(2)
O11 C10 C9 112.02(19)
O11 C12 C13 110.30(19)
O11 C12 H121 109.6
C13 C12 H121 109.6
O11 C12 H122 109.6
C13 C12 H122 109.6
H121 C12 H122 108.1
C12 C13 H131 109.5
C12 C13 H132 109.5
H131 C13 H132 109.5
C12 C13 H133 109.5
H131 C13 H133 109.5
H132 C13 H133 109.5
O14 C14 O2 123.5(2)
O14 C14 C15 125.7(2)
O2 C14 C15 110.8(2)
C14 C15 H151 109.5
C14 C15 H152 109.5
H151 C15 H152 109.5
C14 C15 H153 109.5
H151 C15 H153 109.5
H152 C15 H153 109.5
O16 C16 O3 122.7(2)
O16 C16 C17 126.1(3)
O3 C16 C17 111.2(2)
C16 C17 H171 109.5
C16 C17 H172 109.5
H171 C17 H172 109.5
C16 C17 H173 109.5
H171 C17 H173 109.5
H172 C17 H173 109.5
O18 C18 O4 123.3(2)
O18 C18 C19 125.2(2)
O4 C18 C19 111.5(2)
C18 C19 H191 109.5
C18 C19 H192 109.5
H191 C19 H192 109.5
C18 C19 H193 109.5
H191 C19 H193 109.5
H192 C19 H193 109.5

loop_
_geom_bond_atom_site_label_1
_geom_bond_atom_site_label_2
_geom_bond_site_symmetry_2
_geom_bond_distance
_geom_bond_publ_flag
O1 C1 . 1.395(2) ?
O1 H1 . .79(4) ?
O2 C14 . 1.362(3) ?
O2 C2 . 1.447(2) ?
O3 C16 . 1.356(3) ?
O3 C3 . 1.446(2) ?
O4 C18 . 1.351(3) ?
O4 C4 . 1.447(3) ?
O5 C5 . 1.431(3) ?
O5 C1 . 1.431(3) ?
O6 C7 . 1.353(3) ?
O6 C6 . 1.441(3) ?
O7 C7 . 1.199(3) ?
O10 C10 . 1.213(3) ?
O11 C10 . 1.330(3) ?
O11 C12 . 1.467(3) ?
O14 C14 . 1.197(3) ?
O16 C16 . 1.195(4) ?
O18 C18 . 1.202(3) ?
C1 C9 . 1.532(3) ?
C1 C2 . 1.541(3) ?
C2 C3 . 1.517(3) ?
C2 H2 . 1.0000 ?
C3 C4 . 1.524(3) ?
C3 H3 . 1.0000 ?
C4 C5 . 1.535(3) ?
C4 H4 . 1.0000 ?
C5 C6 . 1.514(3) ?
C5 H5 . 1.0000 ?
C6 H61 . .9900 ?
C6 H62 . .9900 ?
C7 C8 . 1.500(3) ?
C8 H81 . .9800 ?
C8 H82 . .9800 ?
C8 H83 . .9800 ?
C9 C10 . 1.511(3) ?
C9 H91 . .9900 ?
C9 H92 . .9900 ?
C12 C13 . 1.502(4) ?
C12 H121 . .9900 ?
C12 H122 . .9900 ?
C13 H131 . .9800 ?
C13 H132 . .9800 ?
C13 H133 . .9800 ?
C14 C15 . 1.498(3) ?
C15 H151 . .9800 ?
C15 H152 . .9800 ?
C15 H153 . .9800 ?
C16 C17 . 1.493(4) ?
C17 H171 . .9800 ?
C17 H172 . .9800 ?
C17 H173 . .9800 ?
C18 C19 . 1.487(3) ?
C19 H191 . .9800 ?
C19 H192 . .9800 ?
C19 H193 . .9800 ?

loop_
_geom_hbond_atom_site_label_D
_geom_hbond_atom_site_label_H
_geom_hbond_atom_site_label_A
_geom_hbond_distance_DH
_geom_hbond_distance_HA
_geom_hbond_distance_DA
_geom_hbond_angle_DHA
_geom_hbond_publ_flag
O1 H1 O10 .79(4) 2.11(4) 2.794(3) 146(4) yes

loop_
_geom_torsion_atom_site_label_1
_geom_torsion_atom_site_label_2
_geom_torsion_atom_site_label_3
_geom_torsion_atom_site_label_4
_geom_torsion
C5 O5 C1 O1 53.7(2)
C5 O5 C1 C9 178.25(15)
C5 O5 C1 C2 -63.4(2)
C14 O2 C2 C3 -133.23(18)
C14 O2 C2 C1 108.10(19)
O1 C1 C2 O2 55.2(2)
O5 C1 C2 O2 175.40(15)
C9 C1 C2 O2 -70.7(2)
O1 C1 C2 C3 -60.9(2)
O5 C1 C2 C3 59.34(19)
C9 C1 C2 C3 173.22(17)
C16 O3 C3 C2 -135.1(2)
C16 O3 C3 C4 104.9(2)
O2 C2 C3 O3 66.42(18)
C1 C2 C3 O3 -174.14(15)
O2 C2 C3 C4 -174.72(15)
C1 C2 C3 C4 -55.3(2)
C18 O4 C4 C3 100.4(2)
C18 O4 C4 C5 -140.62(19)
O3 C3 C4 O4 -76.62(19)
C2 C3 C4 O4 166.28(15)
O3 C3 C4 C5 167.94(16)
C2 C3 C4 C5 50.8(2)
C1 O5 C5 C6 178.81(16)
C1 O5 C5 C4 59.7(2)
O4 C4 C5 O5 -167.87(15)
C3 C4 C5 O5 -50.9(2)
O4 C4 C5 C6 74.8(2)
C3 C4 C5 C6 -168.22(18)
C7 O6 C6 C5 -144.5(2)
O5 C5 C6 O6 72.1(2)
C4 C5 C6 O6 -168.41(17)
C6 O6 C7 O7 1.6(3)
C6 O6 C7 C8 -177.1(2)
O1 C1 C9 C10 56.1(2)
O5 C1 C9 C10 -66.7(2)
C2 C1 C9 C10 177.68(18)
C12 O11 C10 O10 5.1(4)
C12 O11 C10 C9 -174.87(19)
C1 C9 C10 O10 -54.8(3)
C1 C9 C10 O11 125.2(2)
C10 O11 C12 C13 80.8(3)
C2 O2 C14 O14 -10.6(3)
C2 O2 C14 C15 168.34(19)
C3 O3 C16 O16 -5.9(5)
C3 O3 C16 C17 176.4(2)
C4 O4 C18 O18 5.8(4)
C4 O4 C18 C19 -173.4(2)

loop_
_cod_related_entry_id
_cod_related_entry_database
_cod_related_entry_code
1 ChemSpider 21181982
